data_2238852
loop_
_publ_author_name
'Ruchun, Yang'
'Hui, Zhang'
'BanPeng, Cao'

_publ_section_title
;
 2,2,2-Trifluoro-<i>N</i>-(2-iodophenyl)acetamide
;
_journal_coeditor_code FF2122
_journal_issue 12
_journal_name_full 'Acta Crystallographica Section E'
_journal_page_first o1749
_journal_paper_doi 10.1107/S1600536813029851
_journal_volume 69
_journal_year 2013
_chemical_formula_iupac 'C8 H5 F3 I N O'
_chemical_formula_moiety 'C8 H5 F3 I N O'
_chemical_formula_sum 'C8 H5 F3 I N O'
_chemical_formula_weight 315.02
_chemical_name_systematic
;
2,2,2-Trifluoro-<i>N</i>-(2-iodophenyl)acetamide
;
_space_group_IT_number 88
_symmetry_cell_setting tetragonal
_symmetry_space_group_name_Hall '-I 4ad'
_symmetry_space_group_name_H-M 'I 41/a :2'
_atom_sites_solution_hydrogens geom
_atom_sites_solution_primary direct
_atom_sites_solution_secondary difmap
_audit_creation_method SHELXL-97
_cell_angle_alpha 90.00
_cell_angle_beta 90.00
_cell_angle_gamma 90.00
_cell_formula_units_Z 16
_cell_length_a 15.88710(10)
_cell_length_b 15.88710(10)
_cell_length_c 15.9300(2)
_cell_measurement_reflns_used 1114
_cell_measurement_temperature 293(2)
_cell_measurement_theta_max 21.7800
_cell_measurement_theta_min 3.1300
_cell_volume 4020.73(6)
_computing_cell_refinement 'CrysAlis PRO (Agilent, 2011)'
_computing_data_collection 'CrysAlis PRO (Agilent, 2011)'
_computing_data_reduction 'CrysAlis PRO (Agilent, 2011)'
_computing_molecular_graphics 'SHELXTL (Sheldrick, 2008)'
_computing_publication_material 'SHELXTL (Sheldrick, 2008)'
_computing_structure_refinement 'SHELXL97 (Sheldrick, 2008)'
_computing_structure_solution 'SHELXS97 (Sheldrick, 2008)'
_diffrn_ambient_temperature 293(2)
_diffrn_measured_fraction_theta_full 0.999
_diffrn_measured_fraction_theta_max 0.999
_diffrn_measurement_device_type 'Agilent Xcalibur (Eos, Gemini)'
_diffrn_measurement_method '\w scans'
_diffrn_radiation_monochromator graphite
_diffrn_radiation_source 'fine-focus sealed tube'
_diffrn_radiation_type MoK\a
_diffrn_radiation_wavelength 0.71073
_diffrn_reflns_av_R_equivalents 0.0550
_diffrn_reflns_av_sigmaI/netI 0.0606
_diffrn_reflns_limit_h_max 15
_diffrn_reflns_limit_h_min -17
_diffrn_reflns_limit_k_max 12
_diffrn_reflns_limit_k_min -18
_diffrn_reflns_limit_l_max 18
_diffrn_reflns_limit_l_min -18
_diffrn_reflns_number 6063
_diffrn_reflns_theta_full 25.00
_diffrn_reflns_theta_max 25.00
_diffrn_reflns_theta_min 3.14
_diffrn_standards_decay_% 0
_diffrn_standards_interval_count 0
_diffrn_standards_interval_time 0
_diffrn_standards_number 0
_exptl_absorpt_coefficient_mu 3.196
_exptl_absorpt_correction_T_max 0.5674
_exptl_absorpt_correction_T_min 0.4473
_exptl_absorpt_correction_type multi-scan
_exptl_absorpt_process_details '(CrysAlis PRO; Agilent, 2011)'
_exptl_crystal_colour colourless
_exptl_crystal_density_diffrn 2.075
_exptl_crystal_density_method 'not measured'
_exptl_crystal_description block
_exptl_crystal_F_000 2368
_exptl_crystal_size_max 0.30
_exptl_crystal_size_mid 0.20
_exptl_crystal_size_min 0.20
_refine_diff_density_max 0.419
_refine_diff_density_min -0.535
_refine_ls_extinction_method none
_refine_ls_goodness_of_fit_ref 1.059
_refine_ls_hydrogen_treatment constr
_refine_ls_matrix_type full
_refine_ls_number_parameters 155
_refine_ls_number_reflns 1775
_refine_ls_number_restraints 450
_refine_ls_restrained_S_all 1.011
_refine_ls_R_factor_all 0.0788
_refine_ls_R_factor_gt 0.0437
_refine_ls_shift/su_max 0.000
_refine_ls_shift/su_mean 0.000
_refine_ls_structure_factor_coef Fsqd
_refine_ls_weighting_details 'calc w=1/[\s^2^(Fo^2^)+(0.0324P)^2^+3.0148P] where P=(Fo^2^+2Fc^2^)/3'
_refine_ls_weighting_scheme calc
_refine_ls_wR_factor_gt 0.0833
_refine_ls_wR_factor_ref 0.1046
_reflns_number_gt 1153
_reflns_number_total 1775
_reflns_threshold_expression I>2sigma(I)
_cod_data_source_file ff2122.cif
_cod_data_source_block I
_cod_original_cell_volume 4020.7(6)
_cod_original_sg_symbol_H-M 'I 41/a'
_cod_database_code 2238852

loop_
_symmetry_equiv_pos_as_xyz
'x, y, z'
'-y+3/4, x+1/4, z+1/4'
'-x+1/2, -y, z+1/2'
'y+3/4, -x+3/4, z+3/4'
'x+1/2, y+1/2, z+1/2'
'-y+5/4, x+3/4, z+3/4'
'-x+1, -y+1/2, z+1'
'y+5/4, -x+5/4, z+5/4'
'-x, -y, -z'
'y-3/4, -x-1/4, -z-1/4'
'x-1/2, y, -z-1/2'
'-y-3/4, x-3/4, -z-3/4'
'-x+1/2, -y+1/2, -z+1/2'
'y-1/4, -x+1/4, -z+1/4'
'x, y+1/2, -z'
'-y-1/4, x-1/4, -z-1/4'

loop_
_atom_site_type_symbol
_atom_site_label
_atom_site_fract_x
_atom_site_fract_y
_atom_site_fract_z
_atom_site_U_iso_or_equiv
_atom_site_adp_type
_atom_site_calc_flag
_atom_site_refinement_flags
_atom_site_occupancy
_atom_site_symmetry_multiplicity
_atom_site_disorder_assembly
_atom_site_disorder_group
I I1 0.61704(3) 0.35482(3) 0.43754(3) 0.0704(2) Uani d U 1 1 . .
N N1 0.7883(3) 0.4465(3) 0.5004(3) 0.0465(12) Uani d U 1 1 . .
H H1 0.7771 0.4175 0.5446 0.056 Uiso calc R 1 1 . .
O O1 0.8853(3) 0.4661(3) 0.3977(2) 0.0627(13) Uani d U 1 1 . .
F F1 0.9082(8) 0.3600(9) 0.5849(6) 0.095(4) Uani d PU 0.615(14) 1 A 1
F F2 0.9342(9) 0.3088(7) 0.4454(6) 0.098(4) Uani d PU 0.615(14) 1 A 1
F F3 0.9903(8) 0.4012(8) 0.5219(9) 0.109(4) Uani d PU 0.615(14) 1 A 1
F F1' 0.8791(11) 0.3219(12) 0.5583(13) 0.081(5) Uani d PU 0.385(14) 1 A 2
F F2' 0.8837(13) 0.2878(9) 0.4878(15) 0.099(5) Uani d PU 0.385(14) 1 A 2
F F3' 0.9922(12) 0.3650(14) 0.4827(12) 0.091(5) Uani d PU 0.385(14) 1 A 2
C C1 0.6481(4) 0.4831(4) 0.4479(3) 0.0468(15) Uani d U 1 1 . .
C C2 0.5885(4) 0.5432(4) 0.4246(4) 0.0594(18) Uani d U 1 1 . .
H H2 0.5342 0.5272 0.4099 0.071 Uiso calc R 1 1 . .
C C3 0.6121(5) 0.6273(4) 0.4237(4) 0.0649(19) Uani d U 1 1 . .
H H3 0.5728 0.6682 0.4094 0.078 Uiso calc R 1 1 . .
C C4 0.6921(5) 0.6507(5) 0.4434(4) 0.0634(18) Uani d U 1 1 . .
H H4 0.7076 0.7071 0.4400 0.076 Uiso calc R 1 1 . .
C C5 0.7503(4) 0.5913(4) 0.4685(4) 0.0543(16) Uani d U 1 1 . .
H H5 0.8045 0.6079 0.4830 0.065 Uiso calc R 1 1 . .
C C6 0.7280(4) 0.5074(4) 0.4720(3) 0.0440(14) Uani d U 1 1 . .
C C7 0.8600(4) 0.4334(4) 0.4613(3) 0.0431(14) Uani d U 1 1 A .
C C8 0.9161(5) 0.3650(5) 0.5022(5) 0.0577(18) Uani d U 1 1 . .

loop_
_atom_site_aniso_label
_atom_site_aniso_U_11
_atom_site_aniso_U_22
_atom_site_aniso_U_33
_atom_site_aniso_U_12
_atom_site_aniso_U_13
_atom_site_aniso_U_23
I1 0.0683(4) 0.0521(4) 0.0909(4) -0.0005(2) -0.0240(3) 0.0036(3)
N1 0.052(3) 0.047(3) 0.041(2) 0.010(2) -0.001(2) 0.008(2)
O1 0.055(3) 0.086(4) 0.047(2) 0.011(3) 0.007(2) 0.018(2)
F1 0.112(8) 0.113(8) 0.061(5) 0.062(6) -0.008(5) 0.010(5)
F2 0.129(8) 0.082(6) 0.083(5) 0.057(6) -0.001(6) -0.014(5)
F3 0.077(6) 0.118(8) 0.133(8) 0.006(6) -0.065(6) 0.013(6)
F1' 0.084(9) 0.087(10) 0.073(9) 0.015(7) 0.017(7) 0.041(8)
F2' 0.112(10) 0.066(8) 0.118(10) 0.016(7) -0.039(9) 0.003(8)
F3' 0.063(8) 0.116(11) 0.092(9) 0.036(8) 0.018(8) 0.027(8)
C1 0.055(4) 0.040(3) 0.045(3) 0.008(3) 0.002(3) -0.001(3)
C2 0.055(4) 0.058(4) 0.065(4) 0.022(3) -0.007(3) -0.001(3)
C3 0.080(5) 0.046(4) 0.069(4) 0.026(4) -0.007(4) 0.005(3)
C4 0.078(5) 0.045(4) 0.067(4) 0.013(4) 0.004(4) -0.001(3)
C5 0.066(4) 0.048(4) 0.049(3) 0.003(3) 0.004(3) -0.001(3)
C6 0.053(4) 0.042(3) 0.037(3) 0.014(3) 0.006(3) 0.004(3)
C7 0.047(4) 0.045(4) 0.037(3) 0.000(3) -0.005(3) -0.005(3)
C8 0.052(4) 0.062(5) 0.059(4) 0.015(4) -0.002(4) -0.004(4)

loop_
_atom_type_symbol
_atom_type_description
_atom_type_scat_dispersion_real
_atom_type_scat_dispersion_imag
_atom_type_scat_source
C C 0.0033 0.0016 'International Tables Vol C Tables 4.2.6.8 and 6.1.1.4'
H H 0.0000 0.0000 'International Tables Vol C Tables 4.2.6.8 and 6.1.1.4'
O O 0.0106 0.0060 'International Tables Vol C Tables 4.2.6.8 and 6.1.1.4'
N N 0.0061 0.0033 'International Tables Vol C Tables 4.2.6.8 and 6.1.1.4'
F F 0.0171 0.0103 'International Tables Vol C Tables 4.2.6.8 and 6.1.1.4'
I I -0.4742 1.8119 'International Tables Vol C Tables 4.2.6.8 and 6.1.1.4'

loop_
_geom_angle_atom_site_label_1
_geom_angle_atom_site_label_2
_geom_angle_atom_site_label_3
_geom_angle
C7 N1 C6 122.5(5)
C7 N1 H1 118.8
C6 N1 H1 118.8
C6 C1 C2 120.4(6)
C6 C1 I1 120.5(4)
C2 C1 I1 118.9(5)
C3 C2 C1 118.6(7)
C3 C2 H2 120.7
C1 C2 H2 120.7
C4 C3 C2 120.8(7)
C4 C3 H3 119.6
C2 C3 H3 119.6
C3 C4 C5 120.4(7)
C3 C4 H4 119.8
C5 C4 H4 119.8
C4 C5 C6 120.0(7)
C4 C5 H5 120.0
C6 C5 H5 120.0
C5 C6 C1 119.6(6)
C5 C6 N1 119.6(6)
C1 C6 N1 120.8(6)
O1 C7 N1 128.1(6)
O1 C7 C8 117.6(6)
N1 C7 C8 114.3(6)
F3' C8 F1' 128.5(12)
F2 C8 F1 132.0(10)
F2 C8 F3 105.1(10)
F1 C8 F3 82.9(11)
F3' C8 F2' 109.1(13)
F1' C8 F2' 56.9(16)
F3' C8 C7 116.9(10)
F1' C8 C7 114.1(9)
F2 C8 C7 108.4(6)
F1 C8 C7 113.9(7)
F3 C8 C7 107.6(8)
F2' C8 C7 110.3(8)

loop_
_geom_bond_atom_site_label_1
_geom_bond_atom_site_label_2
_geom_bond_distance
I1 C1 2.103(6)
N1 C7 1.316(7)
N1 C6 1.433(7)
N1 H1 0.8600
O1 C7 1.208(6)
F1 C8 1.326(12)
F2 C8 1.303(11)
F3 C8 1.349(13)
F1' C8 1.271(16)
F2' C8 1.351(16)
F3' C8 1.248(18)
C1 C6 1.382(8)
C1 C2 1.394(8)
C2 C3 1.389(9)
C2 H2 0.9300
C3 C4 1.361(9)
C3 H3 0.9300
C4 C5 1.380(9)
C4 H4 0.9300
C5 C6 1.381(8)
C5 H5 0.9300
C7 C8 1.548(9)

loop_
_geom_hbond_atom_site_label_D
_geom_hbond_atom_site_label_H
_geom_hbond_atom_site_label_A
_geom_hbond_site_symmetry_A
_geom_hbond_distance_DH
_geom_hbond_distance_HA
_geom_hbond_distance_DA
_geom_hbond_angle_DHA
_geom_hbond_publ_flag
N1 H1 O1 8_454 0.86 2.08 2.917(6) 163 y
